data_4062432
loop_
_publ_author_name
'Wang, Jianhui'
'Zheng, Chong'
'Maguire, John A.'
'Hosmane, Narayan S.'

_publ_section_title
;
 A New Class of Constrained-Geometry Metallocenes: Synthesis and Crystal
 Structure of a Carboranyl-Thiol-Appended Half-Sandwich Titanocene and Its
 Conversion to Halotitanocene
;
_journal_issue 24
_journal_name_full Organometallics
_journal_page_first 4839
_journal_page_last 4841
_journal_paper_doi 10.1021/om0340802
_journal_volume 22
_journal_year 2003
_chemical_formula_sum 'C18 H32 B10 N2 S Ti'
_chemical_formula_weight 464.52
_space_group_IT_number 2
_symmetry_cell_setting triclinic
_symmetry_space_group_name_Hall '-P 1'
_symmetry_space_group_name_H-M 'P -1'
_cell_angle_alpha 114.864(3)
_cell_angle_beta 111.230(3)
_cell_angle_gamma 91.970(4)
_cell_formula_units_Z 2
_cell_length_a 10.446(2)
_cell_length_b 11.849(2)
_cell_length_c 12.280(2)
_cell_measurement_temperature 293(2)
_cell_volume 1253.8(4)
_diffrn_ambient_temperature 293(2)
_exptl_crystal_density_diffrn 1.230
_cod_database_code 4062432

loop_
_symmetry_equiv_pos_as_xyz
'x, y, z'
'-x, -y, -z'

loop_
_atom_site_label
_atom_site_type_symbol
_atom_site_fract_x
_atom_site_fract_y
_atom_site_fract_z
_atom_site_U_iso_or_equiv
_atom_site_adp_type
_atom_site_occupancy
_atom_site_symmetry_multiplicity
_atom_site_calc_flag
_atom_site_refinement_flags
_atom_site_disorder_assembly
_atom_site_disorder_group
Ti Ti 0.19723(6) 0.26197(6) -0.02820(6) 0.02382(18) Uani 1 1 d . . .
S S 0.43181(9) 0.24292(9) -0.00937(8) 0.0285(2) Uani 1 1 d . . .
N1 N 0.1314(3) 0.2057(3) -0.2132(3) 0.0316(7) Uani 1 1 d . . .
N2 N 0.1997(3) 0.4385(3) 0.0527(3) 0.0346(7) Uani 1 1 d . . .
C0 C 0.3738(4) 0.1254(3) 0.1724(3) 0.0275(7) Uani 1 1 d . . .
H0 H 0.3875 0.0562 0.1007 0.031(10) Uiso 1 1 calc R . .
C1 C 0.5120(3) 0.2309(3) 0.2476(3) 0.0243(7) Uani 1 1 d . . .
C2 C 0.5502(3) 0.2899(3) 0.1571(3) 0.0237(7) Uani 1 1 d . . .
C11 C 0.2360(3) 0.1563(3) 0.1059(3) 0.0269(7) Uani 1 1 d . . .
C12 C 0.1644(4) 0.2516(4) 0.1524(4) 0.0314(8) Uani 1 1 d . . .
H12 H 0.1987 0.3208 0.2363 0.028(10) Uiso 1 1 calc R . .
C13 C 0.0310(4) 0.2232(4) 0.0484(4) 0.0364(9) Uani 1 1 d . . .
H13 H -0.0369 0.2717 0.0516 0.055(13) Uiso 1 1 calc R . .
C14 C 0.0187(4) 0.1097(4) -0.0599(4) 0.0368(9) Uani 1 1 d . . .
H14 H -0.0592 0.0690 -0.1407 0.031(10) Uiso 1 1 calc R . .
C15 C 0.1433(4) 0.0686(3) -0.0257(3) 0.0310(8) Uani 1 1 d . . .
H15 H 0.1628 -0.0047 -0.0801 0.035(11) Uiso 1 1 calc R . .
C21 C 0.3559(3) 0.0671(3) 0.2580(3) 0.0269(7) Uani 1 1 d . . .
C22 C 0.3077(4) 0.1245(4) 0.3538(4) 0.0386(9) Uani 1 1 d . . .
H22 H 0.2885 0.2050 0.3721 0.044(12) Uiso 1 1 calc R . .
C23 C 0.2873(5) 0.0653(5) 0.4232(4) 0.0569(13) Uani 1 1 d . . .
H23 H 0.2557 0.1066 0.4886 0.081(18) Uiso 1 1 calc R . .
C24 C 0.3127(5) -0.0526(6) 0.3972(5) 0.0643(15) Uani 1 1 d . . .
H24 H 0.2985 -0.0921 0.4446 0.085(18) Uiso 1 1 calc R . .
C25 C 0.3590(5) -0.1133(4) 0.3016(5) 0.0599(14) Uani 1 1 d . . .
H25 H 0.3758 -0.1944 0.2836 0.060(14) Uiso 1 1 calc R . .
C26 C 0.3815(4) -0.0548(4) 0.2301(4) 0.0413(9) Uani 1 1 d . . .
H26 H 0.4132 -0.0964 0.1649 0.035(10) Uiso 1 1 calc R . .
C101 C 0.0784(5) 0.2784(5) -0.2844(5) 0.0536(12) Uani 1 1 d . . .
H10A H 0.0858 0.3644 -0.2227 0.062(15) Uiso 1 1 calc R . .
H10B H -0.0184 0.2398 -0.3447 0.11(2) Uiso 1 1 calc R . .
H10C H 0.1329 0.2788 -0.3326 0.059(14) Uiso 1 1 calc R . .
C102 C 0.1208(5) 0.0752(4) -0.3052(4) 0.0506(11) Uani 1 1 d . . .
H10D H 0.1553 0.0281 -0.2574 0.055(13) Uiso 1 1 calc R . .
H10E H 0.1758 0.0748 -0.3532 0.070(15) Uiso 1 1 calc R . .
H10F H 0.0241 0.0363 -0.3658 0.075(17) Uiso 1 1 calc R . .
C201 C 0.2881(5) 0.5127(4) 0.0255(5) 0.0513(12) Uani 1 1 d . . .
H20A H 0.3160 0.4556 -0.0405 0.060(14) Uiso 1 1 calc R . .
H20B H 0.3704 0.5649 0.1049 0.085(19) Uiso 1 1 calc R . .
H20C H 0.2359 0.5660 -0.0058 0.061(14) Uiso 1 1 calc R . .
C202 C 0.1566(5) 0.5254(4) 0.1524(4) 0.0471(11) Uani 1 1 d . . .
H20D H 0.0978 0.4770 0.1695 0.052(13) Uiso 1 1 calc R . .
H20E H 0.1052 0.5791 0.1210 0.055(13) Uiso 1 1 calc R . .
H20F H 0.2385 0.5773 0.2323 0.060(14) Uiso 1 1 calc R . .
B1 B 0.6375(4) 0.1789(4) 0.1877(4) 0.0288(9) Uani 1 1 d . . .
H1 H 0.6225 0.0815 0.1109 0.035(10) Uiso 1 1 calc R . .
B2 B 0.6638(4) 0.2103(4) 0.3491(4) 0.0314(9) Uani 1 1 d . . .
H2 H 0.6670 0.1341 0.3783 0.047(12) Uiso 1 1 calc R . .
B3 B 0.5864(4) 0.3399(4) 0.4104(4) 0.0328(9) Uani 1 1 d . . .
H3 H 0.5396 0.3477 0.4797 0.040(11) Uiso 1 1 calc R . .
B4 B 0.5120(4) 0.3882(4) 0.2866(4) 0.0290(9) Uani 1 1 d . . .
H4 H 0.4166 0.4272 0.2745 0.030(9) Uiso 1 1 calc R . .
B5 B 0.7725(4) 0.3665(4) 0.4588(4) 0.0361(10) Uani 1 1 d . . .
H5 H 0.8475 0.3928 0.5602 0.038(10) Uiso 1 1 calc R . .
B6 B 0.8027(4) 0.2645(4) 0.3191(4) 0.0349(10) Uani 1 1 d . . .
H6 H 0.8971 0.2240 0.3294 0.044(11) Uiso 1 1 calc R . .
B7 B 0.7268(4) 0.3121(4) 0.1948(4) 0.0337(10) Uani 1 1 d . . .
H7 H 0.7709 0.3023 0.1232 0.042(11) Uiso 1 1 calc R . .
B8 B 0.6501(4) 0.4422(4) 0.2561(4) 0.0336(9) Uani 1 1 d . . .
H8 H 0.6446 0.5170 0.2248 0.047(12) Uiso 1 1 calc R . .
B9 B 0.6776(5) 0.4753(4) 0.4193(4) 0.0370(10) Uani 1 1 d . . .
H9 H 0.6908 0.5725 0.4954 0.044(11) Uiso 1 1 calc R . .
B10 B 0.8110(5) 0.4288(5) 0.3628(5) 0.0388(10) Uani 1 1 d . . .
H10 H 0.9111 0.4956 0.4018 0.060(13) Uiso 1 1 calc R . .

loop_
_atom_site_aniso_label
_atom_site_aniso_U_11
_atom_site_aniso_U_22
_atom_site_aniso_U_33
_atom_site_aniso_U_23
_atom_site_aniso_U_13
_atom_site_aniso_U_12
Ti 0.0221(3) 0.0299(4) 0.0226(3) 0.0153(3) 0.0088(3) 0.0060(2)
S 0.0240(4) 0.0408(5) 0.0242(5) 0.0178(4) 0.0103(4) 0.0070(4)
N1 0.0286(16) 0.0425(18) 0.0263(16) 0.0182(14) 0.0112(13) 0.0088(13)
N2 0.0380(18) 0.0371(18) 0.0386(18) 0.0233(15) 0.0188(15) 0.0149(14)
C0 0.0282(18) 0.0277(18) 0.0233(18) 0.0105(15) 0.0094(15) 0.0015(14)
C1 0.0232(17) 0.0314(18) 0.0217(17) 0.0157(15) 0.0089(14) 0.0054(14)
C2 0.0217(17) 0.0305(18) 0.0242(17) 0.0163(15) 0.0108(14) 0.0069(14)
C11 0.0228(17) 0.0352(19) 0.0282(18) 0.0202(16) 0.0103(15) 0.0023(14)
C12 0.034(2) 0.039(2) 0.028(2) 0.0183(17) 0.0156(16) 0.0057(16)
C13 0.0257(19) 0.057(3) 0.048(2) 0.037(2) 0.0217(18) 0.0170(18)
C14 0.0232(19) 0.050(2) 0.037(2) 0.0253(19) 0.0061(17) -0.0039(16)
C15 0.032(2) 0.032(2) 0.0284(19) 0.0141(16) 0.0121(16) 0.0001(15)
C21 0.0218(17) 0.0301(19) 0.0255(18) 0.0154(15) 0.0041(14) -0.0020(14)
C22 0.039(2) 0.043(2) 0.032(2) 0.0159(18) 0.0146(18) 0.0002(18)
C23 0.054(3) 0.076(4) 0.034(2) 0.025(2) 0.013(2) -0.010(2)
C24 0.064(3) 0.080(4) 0.058(3) 0.052(3) 0.013(3) -0.007(3)
C25 0.055(3) 0.038(3) 0.075(4) 0.040(3) -0.001(3) -0.003(2)
C26 0.036(2) 0.039(2) 0.041(2) 0.0155(19) 0.0116(19) 0.0062(17)
C101 0.065(3) 0.066(3) 0.043(3) 0.037(3) 0.022(2) 0.025(3)
C102 0.067(3) 0.054(3) 0.032(2) 0.018(2) 0.024(2) 0.014(2)
C201 0.068(3) 0.042(2) 0.072(3) 0.039(3) 0.042(3) 0.023(2)
C202 0.063(3) 0.041(2) 0.048(3) 0.021(2) 0.031(2) 0.024(2)
B1 0.024(2) 0.035(2) 0.030(2) 0.0178(18) 0.0102(17) 0.0110(17)
B2 0.021(2) 0.042(2) 0.029(2) 0.021(2) 0.0028(17) 0.0036(17)
B3 0.030(2) 0.042(2) 0.022(2) 0.0113(19) 0.0095(18) 0.0052(18)
B4 0.029(2) 0.027(2) 0.028(2) 0.0119(17) 0.0105(18) 0.0057(16)
B5 0.026(2) 0.045(3) 0.026(2) 0.014(2) 0.0020(18) -0.0026(18)
B6 0.023(2) 0.049(3) 0.035(2) 0.024(2) 0.0089(18) 0.0096(19)
B7 0.0194(19) 0.051(3) 0.040(2) 0.027(2) 0.0152(18) 0.0104(18)
B8 0.029(2) 0.031(2) 0.036(2) 0.0156(19) 0.0093(19) -0.0015(17)
B9 0.033(2) 0.031(2) 0.030(2) 0.0077(19) 0.0036(19) 0.0001(18)
B10 0.024(2) 0.044(3) 0.041(3) 0.020(2) 0.0056(19) -0.0035(18)

loop_
_geom_bond_atom_site_label_1
_geom_bond_atom_site_label_2
_geom_bond_distance
_geom_bond_site_symmetry_2
_geom_bond_publ_flag
Ti N2 1.896(3) . ?
Ti N1 1.908(3) . ?
Ti C14 2.353(4) . ?
Ti C15 2.357(4) . ?
Ti C13 2.367(3) . ?
Ti C11 2.393(3) . ?
Ti S 2.4043(11) . ?
Ti C12 2.414(3) . ?
S C2 1.784(3) . ?
N1 C102 1.453(5) . ?
N1 C101 1.459(5) . ?
N2 C202 1.460(5) . ?
N2 C201 1.467(5) . ?
C0 C11 1.520(5) . ?
C0 C21 1.537(4) . ?
C0 C1 1.562(4) . ?
C1 C2 1.685(4) . ?
C1 B3 1.704(5) . ?
C1 B4 1.719(5) . ?
C1 B2 1.726(5) . ?
C1 B1 1.735(5) . ?
C2 B8 1.712(5) . ?
C2 B7 1.713(5) . ?
C2 B1 1.718(5) . ?
C2 B4 1.726(5) . ?
C11 C12 1.409(5) . ?
C11 C15 1.419(5) . ?
C12 C13 1.415(5) . ?
C13 C14 1.398(6) . ?
C14 C15 1.388(5) . ?
C21 C22 1.370(5) . ?
C21 C26 1.397(5) . ?
C22 C23 1.375(6) . ?
C23 C24 1.355(7) . ?
C24 C25 1.362(8) . ?
C25 C26 1.398(6) . ?
B1 B7 1.760(6) . ?
B1 B6 1.760(6) . ?
B1 B2 1.766(6) . ?
B2 B3 1.770(6) . ?
B2 B6 1.782(6) . ?
B2 B5 1.783(6) . ?
B3 B4 1.775(6) . ?
B3 B9 1.779(6) . ?
B3 B5 1.788(6) . ?
B4 B9 1.770(6) . ?
B4 B8 1.778(6) . ?
B5 B9 1.774(6) . ?
B5 B10 1.776(6) . ?
B5 B6 1.783(6) . ?
B6 B7 1.777(6) . ?
B6 B10 1.778(7) . ?
B7 B8 1.770(6) . ?
B7 B10 1.773(7) . ?
B8 B9 1.779(6) . ?
B8 B10 1.779(6) . ?
B9 B10 1.777(7) . ?
